data_4332782
loop_
_publ_author_name
'Houston, Jacqueline R.'
'Olmstead, Marilyn M.'
'Casey, William H.'

_publ_section_title
;
 Substituent Effects in Five Oxo-Centered Trinuclear Rhodium(III) Clusters
;
_journal_issue 19
_journal_name_full 'Inorganic Chemistry'
_journal_page_first 7799
_journal_page_last 7805
_journal_paper_doi 10.1021/ic060837g
_journal_volume 45
_journal_year 2006
_chemical_formula_sum 'C12 H18 Cl4 O10 Rh2'
_chemical_formula_weight 669.88
_chemical_name_common 'Rh~2~(O~2~CR)~4~(H~2~O)~2~, R=CH~2~CH~2~Cl'
_chemical_name_systematic
; 
 ? 
;
_space_group_IT_number 14
_symmetry_cell_setting monoclinic
_symmetry_space_group_name_Hall '-P 2yn'
_symmetry_space_group_name_H-M 'P 1 21/n 1'
_atom_sites_solution_hydrogens geom
_atom_sites_solution_primary direct
_atom_sites_solution_secondary difmap
_audit_creation_method SHELXL-97
_cell_angle_alpha 90.00
_cell_angle_beta 90.295(6)
_cell_angle_gamma 90.00
_cell_formula_units_Z 16
_cell_length_a 13.3174(17)
_cell_length_b 29.568(4)
_cell_length_c 21.286(3)
_cell_measurement_reflns_used 9268
_cell_measurement_temperature 93(2)
_cell_measurement_theta_max 31.5
_cell_measurement_theta_min 2.25
_cell_volume 8382(2)
_computing_cell_refinement 'Bruker SAINT (2005)'
_computing_data_collection 'Bruker Apex2 (2005)'
_computing_data_reduction SAINT
_computing_publication_material SHELXL97
_computing_structure_refinement 'SHELXL97 (Sheldrick, 1997)'
_computing_structure_solution 'SHELXS-97 (Sheldrick, 1990)'
_diffrn_ambient_temperature 93(2)
_diffrn_detector_area_resol_mean 8.3
_diffrn_measured_fraction_theta_full 0.993
_diffrn_measured_fraction_theta_max 0.993
_diffrn_measurement_device_type 'Bruker Apex2'
_diffrn_measurement_method '\w and \f'
_diffrn_radiation_monochromator graphite
_diffrn_radiation_source 'fine-focus sealed tube'
_diffrn_radiation_type MoK\a
_diffrn_radiation_wavelength 0.71073
_diffrn_reflns_av_R_equivalents 0.0582
_diffrn_reflns_av_sigmaI/netI 0.0437
_diffrn_reflns_limit_h_max 19
_diffrn_reflns_limit_h_min -19
_diffrn_reflns_limit_k_max 43
_diffrn_reflns_limit_k_min -43
_diffrn_reflns_limit_l_max 31
_diffrn_reflns_limit_l_min -30
_diffrn_reflns_number 142922
_diffrn_reflns_theta_full 31.55
_diffrn_reflns_theta_max 31.55
_diffrn_reflns_theta_min 1.68
_diffrn_standards_number 0
_exptl_absorpt_coefficient_mu 2.132
_exptl_absorpt_correction_T_max 0.784
_exptl_absorpt_correction_T_min 0.629
_exptl_absorpt_correction_type multi-scan
_exptl_absorpt_process_details 'SADABS 2.10 (Sheldrick, 2003)'
_exptl_crystal_colour blue-green
_exptl_crystal_density_diffrn 2.123
_exptl_crystal_density_method 'not measured'
_exptl_crystal_description block
_exptl_crystal_F_000 5248
_exptl_crystal_size_max 0.24
_exptl_crystal_size_mid 0.14
_exptl_crystal_size_min 0.12
_refine_diff_density_max 4.512
_refine_diff_density_min -2.985
_refine_diff_density_rms 0.212
_refine_ls_extinction_method none
_refine_ls_goodness_of_fit_ref 1.047
_refine_ls_hydrogen_treatment constr
_refine_ls_matrix_type full
_refine_ls_number_parameters 1034
_refine_ls_number_reflns 27848
_refine_ls_number_restraints 12
_refine_ls_restrained_S_all 1.047
_refine_ls_R_factor_all 0.0709
_refine_ls_R_factor_gt 0.0587
_refine_ls_shift/su_max 0.004
_refine_ls_shift/su_mean 0.000
_refine_ls_structure_factor_coef Fsqd
_refine_ls_weighting_details 'calc w=1/[\s^2^(Fo^2^)+(0.0780P)^2^+90.0881P] where P=(Fo^2^+2Fc^2^)/3'
_refine_ls_weighting_scheme calc
_refine_ls_wR_factor_gt 0.1535
_refine_ls_wR_factor_ref 0.1653
_reflns_number_gt 24235
_reflns_number_total 27848
_reflns_threshold_expression I>2\s(I)
_cod_data_source_file ic060837gsup5.cif
_cod_data_source_block mn1760
_cod_original_cell_volume 8381.6(19)
_cod_original_sg_symbol_H-M 'P 21/n'
_cod_database_code 4332782

loop_
_symmetry_equiv_pos_as_xyz
'x, y, z'
'-x+1/2, y+1/2, -z+1/2'
'-x, -y, -z'
'x-1/2, -y-1/2, z-1/2'

loop_
_atom_site_label
_atom_site_type_symbol
_atom_site_fract_x
_atom_site_fract_y
_atom_site_fract_z
_atom_site_U_iso_or_equiv
_atom_site_adp_type
_atom_site_occupancy
_atom_site_symmetry_multiplicity
_atom_site_calc_flag
_atom_site_refinement_flags
Rh1 Rh 0.54146(4) 0.220519(15) 0.49293(2) 0.01296(9) Uani 1 1 d .
Rh2 Rh 0.45975(4) 0.287421(15) 0.52845(2) 0.01317(9) Uani 1 1 d .
O1 O 0.5352(4) 0.24724(15) 0.4049(2) 0.0161(9) Uani 1 1 d .
O2 O 0.4544(4) 0.30960(16) 0.4382(2) 0.0196(10) Uani 1 1 d .
O3 O 0.5446(4) 0.19827(16) 0.5830(2) 0.0170(9) Uani 1 1 d .
O4 O 0.4674(4) 0.26174(16) 0.6172(2) 0.0178(9) Uani 1 1 d .
O5 O 0.6755(4) 0.25203(17) 0.5058(3) 0.0194(9) Uani 1 1 d .
O6 O 0.5983(4) 0.31586(17) 0.5368(3) 0.0214(10) Uani 1 1 d .
O7 O 0.4026(4) 0.19201(16) 0.4826(2) 0.0178(9) Uani 1 1 d .
O8 O 0.3271(4) 0.25519(16) 0.5169(2) 0.0179(9) Uani 1 1 d .
O9 O 0.6160(4) 0.15551(17) 0.4546(3) 0.0212(10) Uani 1 1 d D
H9A H 0.613(7) 0.1286(14) 0.472(4) 0.025 Uiso 1 1 d D
H9D H 0.649(7) 0.151(3) 0.419(3) 0.025 Uiso 1 1 d D
O10 O 0.3810(4) 0.35060(16) 0.5631(3) 0.0196(10) Uani 1 1 d .
C1 C 0.4956(6) 0.2864(2) 0.3962(3) 0.0187(13) Uani 1 1 d .
C2 C 0.4971(7) 0.3057(3) 0.3311(4) 0.0278(16) Uani 1 1 d .
H2A H 0.5083 0.3388 0.3335 0.033 Uiso 1 1 calc R
H2B H 0.4311 0.3006 0.3107 0.033 Uiso 1 1 calc R
C3 C 0.5795(8) 0.2842(3) 0.2913(4) 0.0327(18) Uani 1 1 d .
H3A H 0.5598 0.2530 0.2797 0.039 Uiso 1 1 calc R
H3B H 0.6426 0.2826 0.3159 0.039 Uiso 1 1 calc R
C4 C 0.5042(6) 0.2222(2) 0.6251(3) 0.0172(12) Uani 1 1 d .
C5 C 0.4950(6) 0.2016(2) 0.6899(3) 0.0192(13) Uani 1 1 d .
H5A H 0.5145 0.2242 0.7221 0.023 Uiso 1 1 calc R
H5B H 0.5408 0.1754 0.6937 0.023 Uiso 1 1 calc R
C6 C 0.3858(6) 0.1863(3) 0.7007(4) 0.0264(15) Uani 1 1 d .
H6A H 0.3409 0.2130 0.6989 0.032 Uiso 1 1 calc R
H6B H 0.3802 0.1727 0.7430 0.032 Uiso 1 1 calc R
C7 C 0.6753(6) 0.2932(2) 0.5227(3) 0.0194(13) Uani 1 1 d .
C8 C 0.7758(6) 0.3171(3) 0.5267(4) 0.0243(15) Uani 1 1 d .
H8A H 0.7840 0.3306 0.5690 0.029 Uiso 1 1 calc R
H8B H 0.8305 0.2950 0.5205 0.029 Uiso 1 1 calc R
C9 C 0.7827(8) 0.3528(3) 0.4788(4) 0.0347(19) Uani 1 1 d .
H9B H 0.8482 0.3684 0.4826 0.042 Uiso 1 1 calc R
H9C H 0.7289 0.3754 0.4855 0.042 Uiso 1 1 calc R
C10 C 0.3264(5) 0.2148(2) 0.4979(3) 0.0155(11) Uani 1 1 d .
C11 C 0.2243(5) 0.1925(2) 0.4896(3) 0.0172(12) Uani 1 1 d .
H11A H 0.2058 0.1927 0.4445 0.021 Uiso 1 1 calc R
H11B H 0.2284 0.1606 0.5035 0.021 Uiso 1 1 calc R
C12 C 0.1439(6) 0.2166(2) 0.5266(4) 0.0231(14) Uani 1 1 d .
H12A H 0.1492 0.2496 0.5195 0.028 Uiso 1 1 calc R
H12B H 0.1542 0.2108 0.5720 0.028 Uiso 1 1 calc R
Cl1 Cl 0.5991(2) 0.31704(8) 0.22151(10) 0.0361(5) Uani 1 1 d .
Cl2 Cl 0.34619(16) 0.14542(6) 0.64229(9) 0.0279(4) Uani 1 1 d .
Cl3 Cl 0.7703(3) 0.32885(10) 0.40121(12) 0.0606(9) Uani 1 1 d .
Cl4 Cl 0.02186(14) 0.19751(7) 0.50368(10) 0.0272(4) Uani 1 1 d .
Rh3 Rh 1.16328(4) 0.420087(17) 0.78154(2) 0.01416(9) Uani 1 1 d .
Rh4 Rh 1.32401(4) 0.427059(16) 0.73457(2) 0.01403(9) Uani 1 1 d .
O11 O 1.1373(4) 0.36654(18) 0.7245(3) 0.0200(10) Uani 1 1 d .
O12 O 1.2884(4) 0.37260(17) 0.6792(2) 0.0180(9) Uani 1 1 d .
O13 O 1.1984(4) 0.47366(16) 0.8376(2) 0.0172(9) Uani 1 1 d .
O14 O 1.3510(4) 0.48118(16) 0.7924(2) 0.0171(9) Uani 1 1 d .
O15 O 1.2248(4) 0.37699(16) 0.8462(2) 0.0176(9) Uani 1 1 d .
O16 O 1.3762(4) 0.38246(17) 0.7999(2) 0.0191(10) Uani 1 1 d .
O17 O 1.1084(4) 0.46292(18) 0.7166(2) 0.0217(10) Uani 1 1 d .
O18 O 1.2614(5) 0.47153(18) 0.6721(2) 0.0226(11) Uani 1 1 d .
O19 O 1.0047(4) 0.41278(17) 0.8210(2) 0.0177(9) Uani 1 1 d D
H19A H 0.971(6) 0.432(2) 0.844(3) 0.021 Uiso 1 1 d D
H19B H 0.976(6) 0.414(3) 0.7840(19) 0.021 Uiso 1 1 d D
O20 O 1.4830(4) 0.43018(16) 0.6965(3) 0.0195(10) Uani 1 1 d .
C13 C 1.2036(6) 0.3530(2) 0.6880(3) 0.0201(13) Uani 1 1 d .
C14 C 1.1850(6) 0.3090(3) 0.6542(4) 0.0238(15) Uani 1 1 d .
H14A H 1.2173 0.2841 0.6780 0.029 Uiso 1 1 calc R
H14B H 1.2164 0.3102 0.6122 0.029 Uiso 1 1 calc R
C15 C 1.0742(7) 0.2990(3) 0.6468(4) 0.0279(16) Uani 1 1 d .
H15A H 1.0401 0.3033 0.6876 0.033 Uiso 1 1 calc R
H15B H 1.0650 0.2671 0.6338 0.033 Uiso 1 1 calc R
C16 C 1.2819(5) 0.4934(2) 0.8297(3) 0.0166(12) Uani 1 1 d .
C17 C 1.3016(6) 0.5345(2) 0.8712(3) 0.0189(13) Uani 1 1 d .
H17A H 1.2408 0.5537 0.8715 0.023 Uiso 1 1 calc R
H17B H 1.3138 0.5240 0.9148 0.023 Uiso 1 1 calc R
C18 C 1.3895(6) 0.5624(2) 0.8505(4) 0.0201(13) Uani 1 1 d .
H18A H 1.3743 0.5764 0.8093 0.024 Uiso 1 1 calc R
H18B H 1.4491 0.5428 0.8456 0.024 Uiso 1 1 calc R
C19 C 1.3170(6) 0.3669(2) 0.8407(3) 0.0178(12) Uani 1 1 d .
C20 C 1.3609(7) 0.3335(3) 0.8873(4) 0.0248(15) Uani 1 1 d .
H20B H 1.4345 0.3319 0.8814 0.030 Uiso 1 1 calc R
H20C H 1.3485 0.3446 0.9305 0.030 Uiso 1 1 calc R
C21 C 1.3176(8) 0.2871(3) 0.8805(4) 0.035(2) Uani 1 1 d .
H21A H 1.2447 0.2880 0.8893 0.042 Uiso 1 1 calc R
H21B H 1.3498 0.2664 0.9111 0.042 Uiso 1 1 calc R
C22 C 1.1682(6) 0.4811(2) 0.6788(3) 0.0227(14) Uani 1 1 d .
C23 C 1.1233(7) 0.5180(3) 0.6375(4) 0.0263(16) Uani 1 1 d .
H23A H 1.1118 0.5056 0.5949 0.032 Uiso 1 1 calc R
H23B H 1.0572 0.5268 0.6547 0.032 Uiso 1 1 calc R
C24 C 1.1878(8) 0.5590(3) 0.6327(4) 0.0338(19) Uani 1 1 d .
H24A H 1.1531 0.5821 0.6069 0.041 Uiso 1 1 calc R
H24B H 1.2515 0.5511 0.6116 0.041 Uiso 1 1 calc R
Cl5 Cl 1.0201(2) 0.33540(12) 0.58954(13) 0.0532(7) Uani 1 1 d .
Cl6 Cl 1.41618(15) 0.60581(6) 0.90687(9) 0.0245(3) Uani 1 1 d .
Cl7 Cl 1.3382(2) 0.26680(7) 0.80147(11) 0.0380(5) Uani 1 1 d .
Cl8 Cl 1.21485(17) 0.58216(7) 0.71059(11) 0.0314(4) Uani 1 1 d .
Rh5 Rh 0.83517(4) 0.320796(16) 0.78183(2) 0.01420(9) Uani 1 1 d .
Rh6 Rh 0.67388(4) 0.322289(18) 0.73314(3) 0.01751(10) Uani 1 1 d .
O21 O 0.8743(4) 0.27325(16) 0.7182(3) 0.0207(10) Uani 1 1 d .
O22 O 0.7231(5) 0.27488(19) 0.6705(3) 0.0256(12) Uani 1 1 d .
O23 O 0.7851(4) 0.36847(17) 0.8446(2) 0.0178(9) Uani 1 1 d .
O24 O 0.6332(4) 0.36837(19) 0.7973(3) 0.0224(11) Uani 1 1 d .
O25 O 0.7896(5) 0.26914(18) 0.8373(3) 0.0257(12) Uani 1 1 d .
O26 O 0.6362(5) 0.2704(2) 0.7914(3) 0.0285(13) Uani 1 1 d .
O27 O 0.8762(4) 0.37325(16) 0.7259(2) 0.0172(9) Uani 1 1 d .
O28 O 0.7241(4) 0.37469(17) 0.6771(3) 0.0195(10) Uani 1 1 d .
O29 O 0.9913(4) 0.31996(16) 0.8228(3) 0.0194(10) Uani 1 1 d .
O30 O 0.5101(4) 0.33268(19) 0.6964(3) 0.0236(11) Uani 1 1 d D
H30A H 0.494(6) 0.309(2) 0.674(4) 0.028 Uiso 1 1 d D
H30D H 0.459(5) 0.338(3) 0.721(4) 0.028 Uiso 1 1 d D
C25 C 0.8114(6) 0.2603(2) 0.6781(4) 0.0234(15) Uani 1 1 d .
C26 C 0.8466(8) 0.2225(3) 0.6341(4) 0.035(2) Uani 1 1 d .
H26A H 0.8485 0.2346 0.5907 0.041 Uiso 1 1 calc R
H26B H 0.9161 0.2141 0.6460 0.041 Uiso 1 1 calc R
C27 C 0.7845(9) 0.1818(3) 0.6344(5) 0.040(2) Uani 1 1 d .
H27A H 0.8157 0.1586 0.6071 0.048 Uiso 1 1 calc R
H27B H 0.7174 0.1890 0.6168 0.048 Uiso 1 1 calc R
C28 C 0.6947(5) 0.3821(2) 0.8386(3) 0.0188(13) Uani 1 1 d .
C29 C 0.6573(7) 0.4161(3) 0.8860(4) 0.0255(15) Uani 1 1 d .
H29B H 0.7113 0.4381 0.8954 0.031 Uiso 1 1 calc R
H29C H 0.6401 0.4003 0.9255 0.031 Uiso 1 1 calc R
C30 C 0.5656(6) 0.4411(3) 0.8615(4) 0.0232(14) Uani 1 1 d .
H30B H 0.5242 0.4204 0.8355 0.028 Uiso 1 1 calc R
H30C H 0.5871 0.4666 0.8346 0.028 Uiso 1 1 calc R
C31 C 0.7029(7) 0.2536(3) 0.8286(4) 0.0272(16) Uani 1 1 d .
C32 C 0.6804(7) 0.2108(3) 0.8672(5) 0.0334(19) Uani 1 1 d .
H32A H 0.7149 0.1846 0.8481 0.040 Uiso 1 1 calc R
H32B H 0.7067 0.2146 0.9104 0.040 Uiso 1 1 calc R
C33 C 0.5690(9) 0.2016(4) 0.8696(6) 0.050(3) Uani 1 1 d .
H33A H 0.5425 0.1961 0.8267 0.060 Uiso 1 1 calc R
H33B H 0.5335 0.2280 0.8875 0.060 Uiso 1 1 calc R
C34 C 0.8133(5) 0.3895(2) 0.6877(3) 0.0189(13) Uani 1 1 d .
C35 C 0.8438(7) 0.4327(3) 0.6538(4) 0.0270(16) Uani 1 1 d .
H35A H 0.8380 0.4279 0.6078 0.032 Uiso 1 1 calc R
H35B H 0.9149 0.4396 0.6636 0.032 Uiso 1 1 calc R
C36 C 0.7780(7) 0.4726(3) 0.6729(4) 0.0296(17) Uani 1 1 d .
H36A H 0.7079 0.4672 0.6591 0.036 Uiso 1 1 calc R
H36B H 0.8023 0.5005 0.6524 0.036 Uiso 1 1 calc R
Cl9 Cl 0.77050(18) 0.15919(7) 0.71255(11) 0.0334(4) Uani 1 1 d .
Cl10 Cl 0.49313(17) 0.46187(8) 0.92517(11) 0.0347(4) Uani 1 1 d .
Cl11 Cl 0.5497(3) 0.15264(10) 0.91796(13) 0.0517(7) Uani 1 1 d .
Cl12 Cl 0.78233(18) 0.47926(7) 0.75653(10) 0.0309(4) Uani 1 1 d .
Rh7 Rh 0.45972(4) 0.532166(16) 0.47723(2) 0.01505(9) Uani 1 1 d .
O31 O 0.4815(4) 0.50361(17) 0.3919(2) 0.0207(10) Uani 1 1 d .
O32 O 0.5589(4) 0.44270(17) 0.4347(3) 0.0194(10) Uani 1 1 d .
O33 O 0.3258(4) 0.49928(16) 0.4825(2) 0.0193(10) Uani 1 1 d .
O34 O 0.4026(4) 0.43815(17) 0.5249(3) 0.0191(10) Uani 1 1 d .
O35 O 0.3893(4) 0.59489(17) 0.4293(3) 0.0231(11) Uani 1 1 d .
C37 C 0.5244(6) 0.4648(2) 0.3886(3) 0.0193(13) Uani 1 1 d .
C38 C 0.5300(6) 0.4439(3) 0.3242(4) 0.0245(14) Uani 1 1 d .
H38A H 0.5593 0.4132 0.3277 0.029 Uiso 1 1 calc R
H38B H 0.5750 0.4623 0.2976 0.029 Uiso 1 1 calc R
C39 C 0.4277(8) 0.4407(3) 0.2930(4) 0.0340(19) Uani 1 1 d .
H39A H 0.4335 0.4234 0.2533 0.041 Uiso 1 1 calc R
H39B H 0.4033 0.4714 0.2826 0.041 Uiso 1 1 calc R
C40 C 0.3258(6) 0.4596(2) 0.5055(3) 0.0201(13) Uani 1 1 d .
C41 C 0.2250(6) 0.4355(3) 0.5121(4) 0.0231(14) Uani 1 1 d .
H41A H 0.2062 0.4350 0.5571 0.028 Uiso 1 1 calc R
H41B H 0.2326 0.4038 0.4981 0.028 Uiso 1 1 calc R
C42 C 0.1402(5) 0.4576(3) 0.4744(4) 0.0225(14) Uani 1 1 d .
H42A H 0.1459 0.4491 0.4296 0.027 Uiso 1 1 calc R
H42B H 0.1456 0.4909 0.4775 0.027 Uiso 1 1 calc R
Cl13 Cl 0.33862(18) 0.41307(8) 0.34357(13) 0.0380(5) Uani 1 1 d .
Cl14 Cl 0.02051(15) 0.43958(6) 0.50418(11) 0.0283(4) Uani 1 1 d .
Rh8 Rh 0.45696(4) 0.033949(15) 0.48562(2) 0.01238(9) Uani 1 1 d .
O36 O 0.3257(4) -0.00135(16) 0.4891(2) 0.0174(9) Uani 1 1 d .
O37 O 0.4080(4) -0.06567(16) 0.5154(2) 0.0164(9) Uani 1 1 d .
O38 O 0.4692(4) 0.01439(16) 0.3942(2) 0.0162(9) Uani 1 1 d .
O39 O 0.5502(4) -0.04951(16) 0.4216(2) 0.0181(9) Uani 1 1 d .
O40 O 0.3776(4) 0.09965(16) 0.4585(2) 0.0191(10) Uani 1 1 d D
H40A H 0.373(7) 0.105(3) 0.4178(11) 0.023 Uiso 1 1 d D
H40B H 0.402(7) 0.1253(17) 0.473(3) 0.023 Uiso 1 1 d D
C43 C 0.3284(5) -0.0433(2) 0.5020(3) 0.0164(11) Uani 1 1 d .
C44 C 0.2333(6) -0.0702(3) 0.5009(4) 0.0244(15) Uani 1 1 d .
H44A H 0.2074 -0.0727 0.5443 0.029 Uiso 1 1 calc R
H44B H 0.2483 -0.1012 0.4860 0.029 Uiso 1 1 calc R
C45 C 0.1527(6) -0.0498(3) 0.4595(4) 0.0252(15) Uani 1 1 d .
H45A H 0.1432 -0.0176 0.4707 0.030 Uiso 1 1 calc R
H45B H 0.0884 -0.0658 0.4666 0.030 Uiso 1 1 calc R
C46 C 0.5121(5) -0.0236(2) 0.3818(3) 0.0150(11) Uani 1 1 d .
C47 C 0.5119(6) -0.0382(2) 0.3139(3) 0.0191(13) Uani 1 1 d .
H47A H 0.5789 -0.0501 0.3025 0.023 Uiso 1 1 calc R
H47B H 0.4970 -0.0119 0.2866 0.023 Uiso 1 1 calc R
C48 C 0.4327(6) -0.0746(2) 0.3039(3) 0.0211(13) Uani 1 1 d .
H48A H 0.3655 -0.0623 0.3137 0.025 Uiso 1 1 calc R
H48B H 0.4460 -0.1003 0.3326 0.025 Uiso 1 1 calc R
Cl15 Cl 0.18636(16) -0.05419(8) 0.37770(9) 0.0297(4) Uani 1 1 d .
Cl16 Cl 0.43507(16) -0.09396(7) 0.22416(9) 0.0295(4) Uani 1 1 d .

loop_
_atom_site_aniso_label
_atom_site_aniso_U_11
_atom_site_aniso_U_22
_atom_site_aniso_U_33
_atom_site_aniso_U_23
_atom_site_aniso_U_13
_atom_site_aniso_U_12
Rh1 0.0164(2) 0.00850(18) 0.0140(2) -0.00170(15) 0.00047(18) 0.00068(16)
Rh2 0.0162(2) 0.00810(18) 0.0152(2) -0.00228(15) 0.00073(18) -0.00030(16)
O1 0.023(2) 0.0114(19) 0.014(2) 0.0013(15) 0.0026(18) 0.0026(18)
O2 0.026(3) 0.015(2) 0.018(2) 0.0026(17) 0.005(2) 0.0037(19)
O3 0.024(2) 0.013(2) 0.014(2) -0.0030(16) 0.0011(19) 0.0007(19)
O4 0.028(3) 0.0109(19) 0.014(2) -0.0029(15) -0.0008(19) 0.0015(19)
O5 0.018(2) 0.016(2) 0.024(2) -0.0058(18) 0.0016(19) -0.0014(18)
O6 0.025(3) 0.013(2) 0.026(3) -0.0054(19) 0.003(2) -0.0040(18)
O7 0.023(2) 0.0100(19) 0.021(2) -0.0029(17) 0.0033(19) -0.0007(17)
O8 0.017(2) 0.0109(19) 0.025(2) -0.0023(17) 0.0003(19) 0.0015(17)
O9 0.029(3) 0.010(2) 0.024(3) 0.0019(18) 0.011(2) 0.0020(19)
O10 0.028(3) 0.010(2) 0.021(2) -0.0009(17) 0.007(2) 0.0001(18)
C1 0.022(3) 0.016(3) 0.018(3) 0.002(2) 0.001(2) 0.000(2)
C2 0.038(4) 0.023(4) 0.022(4) 0.006(3) 0.006(3) 0.005(3)
C3 0.042(5) 0.031(4) 0.026(4) 0.008(3) 0.010(4) 0.007(3)
C4 0.025(3) 0.012(3) 0.015(3) -0.001(2) -0.002(2) 0.002(2)
C5 0.028(3) 0.016(3) 0.014(3) 0.001(2) -0.003(2) 0.000(2)
C6 0.031(4) 0.026(4) 0.022(4) -0.001(3) 0.006(3) -0.006(3)
C7 0.023(3) 0.012(3) 0.022(3) -0.004(2) -0.001(3) -0.004(2)
C8 0.021(3) 0.023(3) 0.028(4) -0.009(3) 0.005(3) -0.006(3)
C9 0.046(5) 0.031(4) 0.028(4) -0.005(3) 0.007(4) -0.009(4)
C10 0.016(3) 0.017(3) 0.013(3) 0.001(2) 0.002(2) -0.004(2)
C11 0.016(3) 0.015(3) 0.020(3) -0.004(2) 0.001(2) -0.006(2)
C12 0.022(3) 0.020(3) 0.027(4) -0.006(3) 0.005(3) -0.002(2)
Cl1 0.0514(13) 0.0325(10) 0.0244(9) 0.0042(8) 0.0087(9) -0.0095(9)
Cl2 0.0338(10) 0.0228(8) 0.0273(9) -0.0048(7) 0.0008(7) -0.0064(7)
Cl3 0.112(3) 0.0414(14) 0.0286(12) -0.0007(10) 0.0009(14) -0.0364(16)
Cl4 0.0191(8) 0.0303(9) 0.0321(9) -0.0025(7) -0.0014(7) -0.0035(6)
Rh3 0.0155(2) 0.0140(2) 0.0130(2) -0.00344(16) 0.00107(18) 0.00183(17)
Rh4 0.0176(2) 0.0122(2) 0.0123(2) -0.00055(15) 0.00259(18) 0.00123(17)
O11 0.017(2) 0.021(2) 0.022(2) -0.0089(19) 0.0031(19) -0.0004(18)
O12 0.018(2) 0.018(2) 0.018(2) -0.0056(18) 0.0062(18) -0.0017(18)
O13 0.021(2) 0.014(2) 0.016(2) -0.0035(17) 0.0036(18) -0.0006(18)
O14 0.020(2) 0.014(2) 0.017(2) -0.0022(17) 0.0025(18) 0.0008(17)
O15 0.021(2) 0.013(2) 0.018(2) -0.0006(17) 0.0024(18) 0.0013(17)
O16 0.020(2) 0.018(2) 0.019(2) 0.0012(18) -0.0010(19) 0.0036(18)
O17 0.024(3) 0.025(3) 0.016(2) -0.0028(19) -0.0029(19) 0.010(2)
O18 0.035(3) 0.018(2) 0.014(2) 0.0030(18) 0.003(2) 0.003(2)
O19 0.020(2) 0.015(2) 0.019(2) -0.0065(17) 0.0017(18) -0.0015(18)
O20 0.021(2) 0.014(2) 0.023(2) 0.0025(18) 0.0070(19) 0.0007(17)
C13 0.028(4) 0.017(3) 0.015(3) -0.004(2) -0.002(3) 0.004(3)
C14 0.024(3) 0.019(3) 0.029(4) -0.009(3) 0.003(3) 0.000(3)
C15 0.034(4) 0.021(3) 0.028(4) -0.009(3) 0.006(3) -0.006(3)
C16 0.020(3) 0.015(3) 0.015(3) -0.002(2) 0.000(2) 0.005(2)
C17 0.024(3) 0.013(3) 0.020(3) -0.006(2) 0.002(3) 0.000(2)
C18 0.024(3) 0.014(3) 0.022(3) -0.004(2) 0.001(3) -0.002(2)
C19 0.024(3) 0.014(3) 0.016(3) 0.001(2) 0.001(2) 0.001(2)
C20 0.037(4) 0.019(3) 0.018(3) 0.005(3) 0.000(3) 0.001(3)
C21 0.050(6) 0.022(4) 0.033(4) 0.004(3) 0.007(4) 0.002(4)
C22 0.034(4) 0.016(3) 0.018(3) -0.005(2) -0.009(3) 0.004(3)
C23 0.038(4) 0.018(3) 0.023(3) 0.002(3) -0.002(3) 0.007(3)
C24 0.052(6) 0.024(4) 0.025(4) 0.000(3) -0.002(4) 0.001(4)
Cl5 0.0464(15) 0.074(2) 0.0387(13) 0.0066(13) -0.0182(11) -0.0009(13)
Cl6 0.0283(9) 0.0166(7) 0.0287(9) -0.0053(6) -0.0043(7) 0.0012(6)
Cl7 0.0509(13) 0.0271(9) 0.0360(11) -0.0116(8) 0.0017(10) 0.0060(9)
Cl8 0.0341(10) 0.0273(9) 0.0326(10) -0.0059(8) -0.0025(8) 0.0047(8)
Rh5 0.0192(2) 0.00916(19) 0.0142(2) -0.00117(15) 0.00181(19) -0.00055(16)
Rh6 0.0181(2) 0.0191(2) 0.0154(2) -0.00632(17) 0.00170(19) -0.00523(18)
O21 0.028(3) 0.012(2) 0.023(2) -0.0001(18) 0.006(2) 0.0013(18)
O22 0.037(3) 0.020(2) 0.020(3) -0.009(2) 0.006(2) -0.006(2)
O23 0.022(2) 0.017(2) 0.014(2) -0.0060(17) -0.0005(18) 0.0006(18)
O24 0.017(2) 0.029(3) 0.021(3) -0.012(2) -0.0010(19) 0.002(2)
O25 0.043(3) 0.017(2) 0.017(2) 0.0024(19) 0.006(2) -0.004(2)
O26 0.031(3) 0.029(3) 0.025(3) -0.011(2) 0.012(2) -0.019(2)
O27 0.019(2) 0.012(2) 0.020(2) 0.0029(17) 0.0007(18) 0.0008(17)
O28 0.020(2) 0.019(2) 0.019(2) -0.0003(18) 0.0003(19) -0.0014(18)
O29 0.024(3) 0.011(2) 0.023(2) 0.0005(17) -0.007(2) 0.0022(17)
O30 0.019(2) 0.025(3) 0.027(3) -0.012(2) 0.000(2) -0.002(2)
C25 0.033(4) 0.014(3) 0.023(3) -0.001(2) 0.014(3) -0.002(3)
C26 0.058(6) 0.021(4) 0.025(4) -0.010(3) 0.017(4) -0.005(4)
C27 0.053(6) 0.032(5) 0.036(5) -0.002(4) -0.001(4) 0.008(4)
C28 0.020(3) 0.019(3) 0.017(3) -0.006(2) 0.001(2) -0.002(2)
C29 0.030(4) 0.021(3) 0.025(4) -0.007(3) -0.006(3) 0.008(3)
C30 0.027(4) 0.024(3) 0.019(3) -0.002(3) 0.003(3) 0.008(3)
C31 0.040(5) 0.020(3) 0.021(4) -0.004(3) 0.006(3) -0.007(3)
C32 0.031(4) 0.030(4) 0.039(5) 0.002(3) 0.007(4) -0.009(3)
C33 0.047(6) 0.046(6) 0.058(7) 0.019(5) 0.000(5) -0.016(5)
C34 0.021(3) 0.016(3) 0.019(3) -0.001(2) 0.000(2) 0.004(2)
C35 0.038(4) 0.021(3) 0.022(3) 0.006(3) 0.001(3) 0.001(3)
C36 0.040(5) 0.020(3) 0.029(4) 0.001(3) -0.004(3) 0.003(3)
Cl9 0.0464(12) 0.0193(8) 0.0345(10) 0.0027(7) 0.0065(9) -0.0049(8)
Cl10 0.0343(10) 0.0406(11) 0.0292(10) -0.0035(8) 0.0069(8) 0.0104(9)
Cl11 0.0649(18) 0.0462(14) 0.0439(14) 0.0167(11) -0.0043(13) -0.0167(13)
Cl12 0.0418(11) 0.0223(8) 0.0285(9) -0.0046(7) -0.0010(8) -0.0018(8)
Rh7 0.0189(2) 0.01002(19) 0.0162(2) 0.00070(15) 0.00355(19) 0.00103(17)
O31 0.028(3) 0.015(2) 0.019(2) 0.0002(18) 0.006(2) 0.0005(19)
O32 0.022(2) 0.014(2) 0.022(2) -0.0006(18) 0.0058(19) 0.0025(18)
O33 0.020(2) 0.014(2) 0.024(2) 0.0018(18) 0.004(2) -0.0010(18)
O34 0.019(2) 0.015(2) 0.024(3) 0.0027(18) 0.0042(19) 0.0022(18)
O35 0.030(3) 0.009(2) 0.030(3) -0.0023(19) -0.010(2) 0.0009(19)
C37 0.022(3) 0.016(3) 0.020(3) -0.001(2) 0.006(3) -0.001(2)
C38 0.027(4) 0.024(3) 0.023(3) -0.002(3) 0.003(3) -0.002(3)
C39 0.048(5) 0.031(4) 0.022(4) -0.007(3) -0.005(4) 0.006(4)
C40 0.023(3) 0.015(3) 0.022(3) 0.001(2) 0.005(3) 0.001(2)
C41 0.020(3) 0.018(3) 0.031(4) 0.008(3) 0.003(3) 0.000(2)
C42 0.016(3) 0.025(3) 0.027(4) 0.002(3) 0.002(3) 0.005(2)
Cl13 0.0298(10) 0.0344(10) 0.0500(13) -0.0158(9) 0.0020(9) -0.0035(8)
Cl14 0.0260(9) 0.0208(8) 0.0383(10) -0.0015(7) 0.0038(8) -0.0015(6)
Rh8 0.0160(2) 0.00871(18) 0.0124(2) 0.00231(14) 0.00023(17) 0.00005(16)
O36 0.020(2) 0.014(2) 0.018(2) 0.0032(16) -0.0003(18) -0.0024(18)
O37 0.016(2) 0.014(2) 0.019(2) 0.0037(17) -0.0012(18) -0.0018(17)
O38 0.021(2) 0.013(2) 0.016(2) 0.0018(16) -0.0005(18) 0.0017(17)
O39 0.024(2) 0.014(2) 0.016(2) 0.0027(16) 0.0007(19) 0.0015(19)
O40 0.031(3) 0.010(2) 0.016(2) -0.0003(16) -0.006(2) 0.0001(18)
C43 0.021(3) 0.014(3) 0.014(3) 0.003(2) 0.001(2) 0.000(2)
C44 0.023(3) 0.023(3) 0.027(4) 0.011(3) -0.009(3) -0.008(3)
C45 0.024(3) 0.028(4) 0.024(3) 0.005(3) 0.000(3) -0.003(3)
C46 0.021(3) 0.011(3) 0.013(3) -0.001(2) 0.003(2) -0.003(2)
C47 0.028(3) 0.016(3) 0.014(3) -0.003(2) 0.002(2) -0.005(2)
C48 0.028(4) 0.019(3) 0.016(3) -0.001(2) 0.001(3) -0.007(3)
Cl15 0.0283(9) 0.0395(10) 0.0213(8) -0.0015(7) 0.0007(7) 0.0010(8)
Cl16 0.0376(10) 0.0304(9) 0.0205(8) -0.0041(7) -0.0019(7) -0.0092(7)

loop_
_atom_type_symbol
_atom_type_description
_atom_type_scat_dispersion_real
_atom_type_scat_dispersion_imag
_atom_type_scat_source
C C 0.0033 0.0016 'International Tables Vol C Tables 4.2.6.8 and 6.1.1.4'
H H 0.0000 0.0000 'International Tables Vol C Tables 4.2.6.8 and 6.1.1.4'
O O 0.0106 0.0060 'International Tables Vol C Tables 4.2.6.8 and 6.1.1.4'
Cl Cl 0.1484 0.1585 'International Tables Vol C Tables 4.2.6.8 and 6.1.1.4'
Rh Rh -1.1178 0.9187 'International Tables Vol C Tables 4.2.6.8 and 6.1.1.4'

loop_
_geom_angle_atom_site_label_1
_geom_angle_atom_site_label_2
_geom_angle_atom_site_label_3
_geom_angle
_geom_angle_site_symmetry_1
_geom_angle_site_symmetry_3
O3 Rh1 O5 90.4(2) . .
O3 Rh1 O1 175.93(19) . .
O5 Rh1 O1 88.7(2) . .
O3 Rh1 O7 89.0(2) . .
O5 Rh1 O7 176.6(2) . .
O1 Rh1 O7 91.6(2) . .
O3 Rh1 O9 93.28(19) . .
O5 Rh1 O9 92.9(2) . .
O1 Rh1 O9 90.74(19) . .
O7 Rh1 O9 90.5(2) . .
O3 Rh1 Rh2 88.67(14) . .
O5 Rh1 Rh2 88.78(14) . .
O1 Rh1 Rh2 87.33(13) . .
O7 Rh1 Rh2 87.83(14) . .
O9 Rh1 Rh2 177.41(15) . .
O8 Rh2 O2 90.6(2) . .
O8 Rh2 O6 175.7(2) . .
O2 Rh2 O6 88.7(2) . .
O8 Rh2 O4 88.6(2) . .
O2 Rh2 O4 176.85(19) . .
O6 Rh2 O4 91.8(2) . .
O8 Rh2 O10 91.3(2) . .
O2 Rh2 O10 91.59(19) . .
O6 Rh2 O10 93.0(2) . .
O4 Rh2 O10 91.49(19) . .
O8 Rh2 Rh1 88.31(13) . .
O2 Rh2 Rh1 88.96(14) . .
O6 Rh2 Rh1 87.44(15) . .
O4 Rh2 Rh1 87.96(14) . .
O10 Rh2 Rh1 179.33(14) . .
C1 O1 Rh1 119.8(4) . .
C1 O2 Rh2 119.0(5) . .
C4 O3 Rh1 118.8(4) . .
C4 O4 Rh2 118.6(4) . .
C7 O5 Rh1 118.4(5) . .
C7 O6 Rh2 119.8(4) . .
C10 O7 Rh1 118.7(4) . .
C10 O8 Rh2 119.4(5) . .
Rh1 O9 H9A 126(5) . .
Rh1 O9 H9D 130(5) . .
H9A O9 H9D 105(4) . .
O2 C1 O1 124.7(6) . .
O2 C1 C2 117.3(6) . .
O1 C1 C2 118.0(6) . .
C1 C2 C3 111.5(7) . .
C1 C2 H2A 109.3 . .
C3 C2 H2A 109.3 . .
C1 C2 H2B 109.3 . .
C3 C2 H2B 109.3 . .
H2A C2 H2B 108.0 . .
C2 C3 Cl1 109.9(6) . .
C2 C3 H3A 109.7 . .
Cl1 C3 H3A 109.7 . .
C2 C3 H3B 109.7 . .
Cl1 C3 H3B 109.7 . .
H3A C3 H3B 108.2 . .
O3 C4 O4 125.8(6) . .
O3 C4 C5 117.2(6) . .
O4 C4 C5 117.0(6) . .
C4 C5 C6 109.6(6) . .
C4 C5 H5A 109.8 . .
C6 C5 H5A 109.8 . .
C4 C5 H5B 109.8 . .
C6 C5 H5B 109.8 . .
H5A C5 H5B 108.2 . .
C5 C6 Cl2 111.5(5) . .
C5 C6 H6A 109.3 . .
Cl2 C6 H6A 109.3 . .
C5 C6 H6B 109.3 . .
Cl2 C6 H6B 109.3 . .
H6A C6 H6B 108.0 . .
O6 C7 O5 125.4(7) . .
O6 C7 C8 117.1(6) . .
O5 C7 C8 117.5(7) . .
C9 C8 C7 110.8(7) . .
C9 C8 H8A 109.5 . .
C7 C8 H8A 109.5 . .
C9 C8 H8B 109.5 . .
C7 C8 H8B 109.5 . .
H8A C8 H8B 108.1 . .
C8 C9 Cl3 110.3(6) . .
C8 C9 H9B 109.6 . .
Cl3 C9 H9B 109.6 . .
C8 C9 H9C 109.6 . .
Cl3 C9 H9C 109.6 . .
H9B C9 H9C 108.1 . .
O8 C10 O7 125.8(6) . .
O8 C10 C11 117.0(6) . .
O7 C10 C11 117.2(6) . .
C12 C11 C10 111.7(6) . .
C12 C11 H11A 109.3 . .
C10 C11 H11A 109.3 . .
C12 C11 H11B 109.3 . .
C10 C11 H11B 109.3 . .
H11A C11 H11B 107.9 . .
C11 C12 Cl4 110.8(5) . .
C11 C12 H12A 109.5 . .
Cl4 C12 H12A 109.5 . .
C11 C12 H12B 109.5 . .
Cl4 C12 H12B 109.5 . .
H12A C12 H12B 108.1 . .
O17 Rh3 O11 91.1(2) . .
O17 Rh3 O13 89.7(2) . .
O11 Rh3 O13 176.5(2) . .
O17 Rh3 O15 177.7(2) . .
O11 Rh3 O15 89.0(2) . .
O13 Rh3 O15 90.0(2) . .
O17 Rh3 O19 88.8(2) . .
O11 Rh3 O19 89.49(19) . .
O13 Rh3 O19 93.88(19) . .
O15 Rh3 O19 93.5(2) . .
O17 Rh3 Rh4 88.90(16) . .
O11 Rh3 Rh4 88.12(15) . .
O13 Rh3 Rh4 88.54(15) . .
O15 Rh3 Rh4 88.77(15) . .
O19 Rh3 Rh4 176.67(13) . .
O16 Rh4 O18 175.7(2) . .
O16 Rh4 O14 92.2(2) . .
O18 Rh4 O14 87.6(2) . .
O16 Rh4 O12 87.8(2) . .
O18 Rh4 O12 92.2(2) . .
O14 Rh4 O12 176.5(2) . .
O16 Rh4 O20 87.4(2) . .
O18 Rh4 O20 96.9(2) . .
O14 Rh4 O20 91.2(2) . .
O12 Rh4 O20 92.28(19) . .
O16 Rh4 Rh3 87.79(15) . .
O18 Rh4 Rh3 87.94(17) . .
O14 Rh4 Rh3 88.32(14) . .
O12 Rh4 Rh3 88.14(14) . .
O20 Rh4 Rh3 175.15(14) . .
C13 O11 Rh3 120.4(5) . .
C13 O12 Rh4 118.2(4) . .
C16 O13 Rh3 118.7(4) . .
C16 O14 Rh4 118.2(5) . .
C19 O15 Rh3 117.9(4) . .
C19 O16 Rh4 119.6(5) . .
C22 O17 Rh3 118.7(5) . .
C22 O18 Rh4 117.5(5) . .
Rh3 O19 H19A 128(6) . .
Rh3 O19 H19B 94(6) . .
H19A O19 H19B 106(4) . .
O11 C13 O12 124.9(6) . .
O11 C13 C14 117.4(7) . .
O12 C13 C14 117.6(6) . .
C13 C14 C15 112.1(6) . .
C13 C14 H14A 109.2 . .
C15 C14 H14A 109.2 . .
C13 C14 H14B 109.2 . .
C15 C14 H14B 109.2 . .
H14A C14 H14B 107.9 . .
C14 C15 Cl5 110.3(6) . .
C14 C15 H15A 109.6 . .
Cl5 C15 H15A 109.6 . .
C14 C15 H15B 109.6 . .
Cl5 C15 H15B 109.6 . .
H15A C15 H15B 108.1 . .
O13 C16 O14 126.1(6) . .
O13 C16 C17 116.1(6) . .
O14 C16 C17 117.7(6) . .
C18 C17 C16 113.7(6) . .
C18 C17 H17A 108.8 . .
C16 C17 H17A 108.8 . .
C18 C17 H17B 108.8 . .
C16 C17 H17B 108.8 . .
H17A C17 H17B 107.7 . .
C17 C18 Cl6 110.5(5) . .
C17 C18 H18A 109.5 . .
Cl6 C18 H18A 109.5 . .
C17 C18 H18B 109.5 . .
Cl6 C18 H18B 109.5 . .
H18A C18 H18B 108.1 . .
O16 C19 O15 125.9(6) . .
O16 C19 C20 116.6(7) . .
O15 C19 C20 117.6(6) . .
C21 C20 C19 112.7(7) . .
C21 C20 H20B 109.0 . .
C19 C20 H20B 109.0 . .
C21 C20 H20C 109.0 . .
C19 C20 H20C 109.0 . .
H20B C20 H20C 107.8 . .
C20 C21 Cl7 109.6(6) . .
C20 C21 H21A 109.8 . .
Cl7 C21 H21A 109.8 . .
C20 C21 H21B 109.8 . .
Cl7 C21 H21B 109.8 . .
H21A C21 H21B 108.2 . .
O17 C22 O18 126.5(7) . .
O17 C22 C23 115.3(7) . .
O18 C22 C23 118.2(7) . .
C24 C23 C22 113.4(7) . .
C24 C23 H23A 108.9 . .
C22 C23 H23A 108.9 . .
C24 C23 H23B 108.9 . .
C22 C23 H23B 108.9 . .
H23A C23 H23B 107.7 . .
C23 C24 Cl8 110.7(6) . .
C23 C24 H24A 109.5 . .
Cl8 C24 H24A 109.5 . .
C23 C24 H24B 109.5 . .
Cl8 C24 H24B 109.5 . .
H24A C24 H24B 108.1 . .
O21 Rh5 O25 86.8(2) . .
O21 Rh5 O27 93.8(2) . .
O25 Rh5 O27 178.1(2) . .
O21 Rh5 O23 176.0(2) . .
O25 Rh5 O23 92.3(2) . .
O27 Rh5 O23 86.9(2) . .
O21 Rh5 O29 90.6(2) . .
O25 Rh5 O29 92.6(2) . .
O27 Rh5 O29 89.1(2) . .
O23 Rh5 O29 93.3(2) . .
O21 Rh5 Rh6 87.52(17) . .
O25 Rh5 Rh6 89.73(19) . .
O27 Rh5 Rh6 88.57(15) . .
O23 Rh5 Rh6 88.56(15) . .
O29 Rh5 Rh6 176.94(15) . .
O24 Rh6 O26 91.6(2) . .
O24 Rh6 O22 176.7(2) . .
O26 Rh6 O22 87.8(2) . .
O24 Rh6 O28 88.4(2) . .
O26 Rh6 O28 175.2(2) . .
O22 Rh6 O28 91.8(2) . .
O24 Rh6 O30 83.3(2) . .
O26 Rh6 O30 94.1(2) . .
O22 Rh6 O30 100.0(2) . .
O28 Rh6 O30 90.7(2) . .
O24 Rh6 Rh5 87.86(15) . .
O26 Rh6 Rh5 86.86(18) . .
O22 Rh6 Rh5 88.85(18) . .
O28 Rh6 Rh5 88.34(15) . .
O30 Rh6 Rh5 171.14(13) . .
C25 O21 Rh5 119.6(5) . .
C25 O22 Rh6 116.8(5) . .
C28 O23 Rh5 117.5(4) . .
C28 O24 Rh6 121.0(5) . .
C31 O25 Rh5 117.9(6) . .
C31 O26 Rh6 119.6(5) . .
C34 O27 Rh5 119.3(5) . .
C34 O28 Rh6 117.1(5) . .
Rh6 O30 H30A 108(6) . .
Rh6 O30 H30D 123(6) . .
H30A O30 H30D 106(4) . .
O21 C25 O22 127.1(7) . .
O21 C25 C26 115.6(8) . .
O22 C25 C26 117.2(8) . .
C27 C26 C25 115.1(8) . .
C27 C26 H26A 108.5 . .
C25 C26 H26A 108.5 . .
C27 C26 H26B 108.5 . .
C25 C26 H26B 108.5 . .
H26A C26 H26B 107.5 . .
C26 C27 Cl9 111.7(7) . .
C26 C27 H27A 109.3 . .
Cl9 C27 H27A 109.3 . .
C26 C27 H27B 109.3 . .
Cl9 C27 H27B 109.3 . .
H27A C27 H27B 107.9 . .
O24 C28 O23 125.1(6) . .
O24 C28 C29 117.6(7) . .
O23 C28 C29 117.3(6) . .
C28 C29 C30 111.2(6) . .
C28 C29 H29B 109.4 . .
C30 C29 H29B 109.4 . .
C28 C29 H29C 109.4 . .
C30 C29 H29C 109.4 . .
H29B C29 H29C 108.0 . .
C29 C30 Cl10 110.2(5) . .
C29 C30 H30B 109.6 . .
Cl10 C30 H30B 109.6 . .
C29 C30 H30C 109.6 . .
Cl10 C30 H30C 109.6 . .
H30B C30 H30C 108.1 . .
O25 C31 O26 125.6(7) . .
O25 C31 C32 113.7(8) . .
O26 C31 C32 120.7(8) . .
C33 C32 C31 111.0(9) . .
C33 C32 H32A 109.4 . .
C31 C32 H32A 109.4 . .
C33 C32 H32B 109.4 . .
C31 C32 H32B 109.4 . .
H32A C32 H32B 108.0 . .
C32 C33 Cl11 107.9(8) . .
C32 C33 H33A 110.1 . .
Cl11 C33 H33A 110.1 . .
C32 C33 H33B 110.1 . .
Cl11 C33 H33B 110.1 . .
H33A C33 H33B 108.4 . .
O27 C34 O28 126.4(7) . .
O27 C34 C35 116.6(7) . .
O28 C34 C35 116.8(7) . .
C34 C35 C36 111.5(7) . .
C34 C35 H35A 109.3 . .
C36 C35 H35A 109.3 . .
C34 C35 H35B 109.3 . .
C36 C35 H35B 109.3 . .
H35A C35 H35B 108.0 . .
C35 C36 Cl12 109.6(6) . .
C35 C36 H36A 109.8 . .
Cl12 C36 H36A 109.8 . .
C35 C36 H36B 109.8 . .
Cl12 C36 H36B 109.8 . .
H36A C36 H36B 108.2 . .
O31 Rh7 O32 176.5(2) . 3_666
O31 Rh7 O34 91.5(2) . 3_666
O32 Rh7 O34 88.7(2) 3_666 3_666
O31 Rh7 O33 88.8(2) . .
O32 Rh7 O33 90.8(2) 3_666 .
O34 Rh7 O33 176.5(2) 3_666 .
O31 Rh7 O35 89.9(2) . .
O32 Rh7 O35 93.6(2) 3_666 .
O34 Rh7 O35 90.4(2) 3_666 .
O33 Rh7 O35 93.1(2) . .
O31 Rh7 Rh7 88.04(15) . 3_666
O32 Rh7 Rh7 88.49(15) 3_666 3_666
O34 Rh7 Rh7 87.11(14) 3_666 3_666
O33 Rh7 Rh7 89.39(14) . 3_666
O35 Rh7 Rh7 176.74(16) . 3_666
C37 O31 Rh7 119.1(5) . .
C37 O32 Rh7 118.8(4) . 3_666
C40 O33 Rh7 117.6(5) . .
C40 O34 Rh7 120.1(5) . 3_666
O32 C37 O31 125.5(7) . .
O32 C37 C38 118.4(6) . .
O31 C37 C38 116.1(7) . .
C37 C38 C39 112.1(7) . .
C37 C38 H38A 109.2 . .
C39 C38 H38A 109.2 . .
C37 C38 H38B 109.2 . .
C39 C38 H38B 109.2 . .
H38A C38 H38B 107.9 . .
C38 C39 Cl13 111.1(6) . .
C38 C39 H39A 109.4 . .
Cl13 C39 H39A 109.4 . .
C38 C39 H39B 109.4 . .
Cl13 C39 H39B 109.4 . .
H39A C39 H39B 108.0 . .
O34 C40 O33 125.8(7) . .
O34 C40 C41 116.3(6) . .
O33 C40 C41 117.9(7) . .
C40 C41 C42 113.5(6) . .
C40 C41 H41A 108.9 . .
C42 C41 H41A 108.9 . .
C40 C41 H41B 108.9 . .
C42 C41 H41B 108.9 . .
H41A C41 H41B 107.7 . .
C41 C42 Cl14 110.0(5) . .
C41 C42 H42A 109.7 . .
Cl14 C42 H42A 109.7 . .
C41 C42 H42B 109.7 . .
Cl14 C42 H42B 109.7 . .
H42A C42 H42B 108.2 . .
O37 Rh8 O39 87.2(2) 3_656 3_656
O37 Rh8 O38 92.6(2) 3_656 .
O39 Rh8 O38 176.07(19) 3_656 .
O37 Rh8 O36 176.4(2) 3_656 .
O39 Rh8 O36 92.1(2) 3_656 .
O38 Rh8 O36 87.8(2) . .
O37 Rh8 O40 90.8(2) 3_656 .
O39 Rh8 O40 91.66(19) 3_656 .
O38 Rh8 O40 92.27(19) . .
O36 Rh8 O40 92.8(2) . .
O37 Rh8 Rh8 88.11(14) 3_656 3_656
O39 Rh8 Rh8 88.05(14) 3_656 3_656
O38 Rh8 Rh8 88.02(13) . 3_656
O36 Rh8 Rh8 88.33(14) . 3_656
O40 Rh8 Rh8 178.86(14) . 3_656
C43 O36 Rh8 119.0(5) . .
C43 O37 Rh8 119.4(4) . 3_656
C46 O38 Rh8 118.8(4) . .
C46 O39 Rh8 120.0(4) . 3_656
Rh8 O40 H40A 115(6) . .
Rh8 O40 H40B 118(6) . .
H40A O40 H40B 103(4) . .
O36 C43 O37 125.1(7) . .
O36 C43 C44 119.6(6) . .
O37 C43 C44 115.3(6) . .
C43 C44 C45 113.3(6) . .
C43 C44 H44A 108.9 . .
C45 C44 H44A 108.9 . .
C43 C44 H44B 108.9 . .
C45 C44 H44B 108.9 . .
H44A C44 H44B 107.7 . .
C44 C45 Cl15 110.8(6) . .
C44 C45 H45A 109.5 . .
Cl15 C45 H45A 109.5 . .
C44 C45 H45B 109.5 . .
Cl15 C45 H45B 109.5 . .
H45A C45 H45B 108.1 . .
O39 C46 O38 125.1(6) . .
O39 C46 C47 118.3(6) . .
O38 C46 C47 116.5(6) . .
C46 C47 C48 109.5(6) . .
C46 C47 H47A 109.8 . .
C48 C47 H47A 109.8 . .
C46 C47 H47B 109.8 . .
C48 C47 H47B 109.8 . .
H47A C47 H47B 108.2 . .
C47 C48 Cl16 110.0(5) . .
C47 C48 H48A 109.7 . .
Cl16 C48 H48A 109.7 . .
C47 C48 H48B 109.7 . .
Cl16 C48 H48B 109.7 . .
H48A C48 H48B 108.2 . .

loop_
_geom_bond_atom_site_label_1
_geom_bond_atom_site_label_2
_geom_bond_distance
_geom_bond_site_symmetry_2
Rh1 O3 2.026(5) .
Rh1 O5 2.031(5) .
Rh1 O1 2.035(5) .
Rh1 O7 2.043(5) .
Rh1 O9 2.314(5) .
Rh1 Rh2 2.3828(7) .
Rh2 O8 2.022(5) .
Rh2 O2 2.030(5) .
Rh2 O6 2.035(5) .
Rh2 O4 2.039(5) .
Rh2 O10 2.268(5) .
O1 C1 1.285(8) .
O2 C1 1.256(9) .
O3 C4 1.265(8) .
O4 C4 1.278(8) .
O5 C7 1.268(8) .
O6 C7 1.263(9) .
O7 C10 1.264(8) .
O8 C10 1.260(8) .
O9 H9A 0.88(2) .
O9 H9D 0.88(2) .
C1 C2 1.499(10) .
C2 C3 1.528(12) .
C2 H2A 0.9900 .
C2 H2B 0.9900 .
C3 Cl1 1.796(9) .
C3 H3A 0.9900 .
C3 H3B 0.9900 .
C4 C5 1.514(10) .
C5 C6 1.542(11) .
C5 H5A 0.9900 .
C5 H5B 0.9900 .
C6 Cl2 1.810(8) .
C6 H6A 0.9900 .
C6 H6B 0.9900 .
C7 C8 1.516(10) .
C8 C9 1.471(12) .
C8 H8A 0.9900 .
C8 H8B 0.9900 .
C9 Cl3 1.803(9) .
C9 H9B 0.9900 .
C9 H9C 0.9900 .
C10 C11 1.521(9) .
C11 C12 1.511(10) .
C11 H11A 0.9900 .
C11 H11B 0.9900 .
C12 Cl4 1.787(8) .
C12 H12A 0.9900 .
C12 H12B 0.9900 .
Rh3 O17 2.010(5) .
Rh3 O11 2.023(5) .
Rh3 O13 2.036(5) .
Rh3 O15 2.044(5) .
Rh3 O19 2.287(5) .
Rh3 Rh4 2.3761(8) .
Rh4 O16 2.036(5) .
Rh4 O18 2.045(5) .
Rh4 O14 2.049(5) .
Rh4 O12 2.050(5) .
Rh4 O20 2.274(5) .
O11 C13 1.247(9) .
O12 C13 1.284(9) .
O13 C16 1.268(9) .
O14 C16 1.272(8) .
O15 C19 1.269(9) .
O16 C19 1.262(9) .
O17 C22 1.255(10) .
O18 C22 1.281(10) .
O19 H19A 0.88(2) .
O19 H19B 0.88(2) .
C13 C14 1.506(10) .
C14 C15 1.512(12) .
C14 H14A 0.9900 .
C14 H14B 0.9900 .
C15 Cl5 1.777(10) .
C15 H15A 0.9900 .
C15 H15B 0.9900 .
C16 C17 1.523(9) .
C17 C18 1.501(10) .
C17 H17A 0.9900 .
C17 H17B 0.9900 .
C18 Cl6 1.790(7) .
C18 H18A 0.9900 .
C18 H18B 0.9900 .
C19 C20 1.516(10) .
C20 C21 1.495(12) .
C20 H20B 0.9900 .
C20 H20C 0.9900 .
C21 Cl7 1.809(10) .
C21 H21A 0.9900 .
C21 H21B 0.9900 .
C22 C23 1.521(10) .
C23 C24 1.491(12) .
C23 H23A 0.9900 .
C23 H23B 0.9900 .
C24 Cl8 1.828(9) .
C24 H24A 0.9900 .
C24 H24B 0.9900 .
Rh5 O21 2.022(5) .
Rh5 O25 2.025(5) .
Rh5 O27 2.032(5) .
Rh5 O23 2.055(5) .
Rh5 O29 2.250(5) .
Rh5 Rh6 2.3805(9) .
Rh6 O24 2.006(5) .
Rh6 O26 2.038(6) .
Rh6 O22 2.045(5) .
Rh6 O28 2.068(5) .
Rh6 O30 2.333(6) .
O21 C25 1.253(10) .
O22 C25 1.262(11) .
O23 C28 1.275(9) .
O24 C28 1.266(9) .
O25 C31 1.255(11) .
O26 C31 1.285(11) .
O27 C34 1.259(8) .
O28 C34 1.285(9) .
O30 H30A 0.88(2) .
O30 H30D 0.87(2) .
C25 C26 1.533(11) .
C26 C27 1.462(14) .
C26 H26A 0.9900 .
C26 H26B 0.9900 .
C27 Cl9 1.803(11) .
C27 H27A 0.9900 .
C27 H27B 0.9900 .
C28 C29 1.510(10) .
C29 C30 1.517(11) .
C29 H29B 0.9900 .
C29 H29C 0.9900 .
C30 Cl10 1.779(8) .
C30 H30B 0.9900 .
C30 H30C 0.9900 .
C31 C32 1.541(12) .
C32 C33 1.509(14) .
C32 H32A 0.9900 .
C32 H32B 0.9900 .
C33 Cl11 1.797(11) .
C33 H33A 0.9900 .
C33 H33B 0.9900 .
C34 C35 1.523(10) .
C35 C36 1.527(12) .
C35 H35A 0.9900 .
C35 H35B 0.9900 .
C36 Cl12 1.791(9) .
C36 H36A 0.9900 .
C36 H36B 0.9900 .
Rh7 O31 2.025(5) .
Rh7 O32 2.032(5) 3_666
Rh7 O34 2.034(5) 3_666
Rh7 O33 2.035(5) .
Rh7 O35 2.313(5) .
Rh7 Rh7 2.3870(10) 3_666
O31 C37 1.285(8) .
O32 C37 1.263(9) .
O32 Rh7 2.032(5) 3_666
O33 C40 1.271(8) .
O34 C40 1.271(9) .
O34 Rh7 2.034(5) 3_666
C37 C38 1.507(10) .
C38 C39 1.516(13) .
C38 H38A 0.9900 .
C38 H38B 0.9900 .
C39 Cl13 1.801(10) .
C39 H39A 0.9900 .
C39 H39B 0.9900 .
C40 C41 1.526(11) .
C41 C42 1.529(10) .
C41 H41A 0.9900 .
C41 H41B 0.9900 .
C42 Cl14 1.799(8) .
C42 H42A 0.9900 .
C42 H42B 0.9900 .
Rh8 O37 2.029(5) 3_656
Rh8 O39 2.030(5) 3_656
Rh8 O38 2.036(5) .
Rh8 O36 2.037(5) .
Rh8 O40 2.284(5) .
Rh8 Rh8 2.3901(10) 3_656
O36 C43 1.270(8) .
O37 C43 1.281(8) .
O37 Rh8 2.029(5) 3_656
O38 C46 1.289(8) .
O39 C46 1.247(8) .
O39 Rh8 2.030(5) 3_656
O40 H40A 0.88(2) .
O40 H40B 0.88(2) .
C43 C44 1.497(10) .
C44 C45 1.512(11) .
C44 H44A 0.9900 .
C44 H44B 0.9900 .
C45 Cl15 1.804(8) .
C45 H45A 0.9900 .
C45 H45B 0.9900 .
C46 C47 1.509(9) .
C47 C48 1.522(10) .
C47 H47A 0.9900 .
C47 H47B 0.9900 .
C48 Cl16 1.792(7) .
C48 H48A 0.9900 .
C48 H48B 0.9900 .

loop_
_geom_torsion_atom_site_label_1
_geom_torsion_atom_site_label_2
_geom_torsion_atom_site_label_3
_geom_torsion_atom_site_label_4
_geom_torsion
_geom_torsion_site_symmetry_1
O3 Rh1 Rh2 O8 -88.5(2) .
O5 Rh1 Rh2 O8 -179.0(2) .
O1 Rh1 Rh2 O8 92.2(2) .
O7 Rh1 Rh2 O8 0.5(2) .
O9 Rh1 Rh2 O8 50(3) .
O3 Rh1 Rh2 O2 -179.2(2) .
O5 Rh1 Rh2 O2 90.3(2) .
O1 Rh1 Rh2 O2 1.5(2) .
O7 Rh1 Rh2 O2 -90.2(2) .
O9 Rh1 Rh2 O2 -40(3) .
O3 Rh1 Rh2 O6 92.1(2) .
O5 Rh1 Rh2 O6 1.6(2) .
O1 Rh1 Rh2 O6 -87.2(2) .
O7 Rh1 Rh2 O6 -178.9(2) .
O9 Rh1 Rh2 O6 -129(3) .
O3 Rh1 Rh2 O4 0.1(2) .
O5 Rh1 Rh2 O4 -90.3(2) .
O1 Rh1 Rh2 O4 -179.1(2) .
O7 Rh1 Rh2 O4 89.2(2) .
O9 Rh1 Rh2 O4 139(3) .
O3 Rh1 Rh2 O10 -36(14) .
O5 Rh1 Rh2 O10 -126(14) .
O1 Rh1 Rh2 O10 145(14) .
O7 Rh1 Rh2 O10 53(14) .
O9 Rh1 Rh2 O10 103(14) .
O3 Rh1 O1 C1 -10(3) .
O5 Rh1 O1 C1 -88.5(5) .
O7 Rh1 O1 C1 88.1(5) .
O9 Rh1 O1 C1 178.7(5) .
Rh2 Rh1 O1 C1 0.4(5) .
O8 Rh2 O2 C1 -92.3(6) .
O6 Rh2 O2 C1 83.4(6) .
O4 Rh2 O2 C1 -16(4) .
O10 Rh2 O2 C1 176.4(6) .
Rh1 Rh2 O2 C1 -4.0(6) .
O5 Rh1 O3 C4 91.3(5) .
O1 Rh1 O3 C4 13(3) .
O7 Rh1 O3 C4 -85.3(5) .
O9 Rh1 O3 C4 -175.8(5) .
Rh2 Rh1 O3 C4 2.5(5) .
O8 Rh2 O4 C4 85.5(5) .
O2 Rh2 O4 C4 9(4) .
O6 Rh2 O4 C4 -90.2(5) .
O10 Rh2 O4 C4 176.8(5) .
Rh1 Rh2 O4 C4 -2.8(5) .
O3 Rh1 O5 C7 -92.6(6) .
O1 Rh1 O5 C7 83.4(5) .
O7 Rh1 O5 C7 -13(4) .
O9 Rh1 O5 C7 174.1(5) .
Rh2 Rh1 O5 C7 -4.0(5) .
O8 Rh2 O6 C7 -8(3) .
O2 Rh2 O6 C7 -88.9(6) .
O4 Rh2 O6 C7 88.0(6) .
O10 Rh2 O6 C7 179.6(6) .
Rh1 Rh2 O6 C7 0.1(6) .
O3 Rh1 O7 C10 86.7(5) .
O5 Rh1 O7 C10 7(4) .
O1 Rh1 O7 C10 -89.2(5) .
O9 Rh1 O7 C10 180.0(5) .
Rh2 Rh1 O7 C10 -2.0(5) .
O2 Rh2 O8 C10 89.8(5) .
O6 Rh2 O8 C10 9(3) .
O4 Rh2 O8 C10 -87.1(5) .
O10 Rh2 O8 C10 -178.6(5) .
Rh1 Rh2 O8 C10 0.9(5) .
Rh2 O2 C1 O1 5.7(10) .
Rh2 O2 C1 C2 -175.3(6) .
Rh1 O1 C1 O2 -3.8(10) .
Rh1 O1 C1 C2 177.1(6) .
O2 C1 C2 C3 159.0(8) .
O1 C1 C2 C3 -21.9(11) .
C1 C2 C3 Cl1 -166.0(6) .
Rh1 O3 C4 O4 -5.8(10) .
Rh1 O3 C4 C5 171.6(5) .
Rh2 O4 C4 O3 6.0(10) .
Rh2 O4 C4 C5 -171.5(5) .
O3 C4 C5 C6 -103.3(8) .
O4 C4 C5 C6 74.4(8) .
C4 C5 C6 Cl2 58.8(7) .
Rh2 O6 C7 O5 -3.5(11) .
Rh2 O6 C7 C8 176.8(5) .
Rh1 O5 C7 O6 5.4(10) .
Rh1 O5 C7 C8 -174.9(5) .
O6 C7 C8 C9 -67.1(9) .
O5 C7 C8 C9 113.3(8) .
C7 C8 C9 Cl3 -60.3(8) .
Rh2 O8 C10 O7 -2.8(9) .
Rh2 O8 C10 C11 -179.4(4) .
Rh1 O7 C10 O8 3.4(9) .
Rh1 O7 C10 C11 180.0(5) .
O8 C10 C11 C12 -20.2(9) .
O7 C10 C11 C12 162.9(6) .
C10 C11 C12 Cl4 167.9(5) .
O17 Rh3 Rh4 O16 -178.8(2) .
O11 Rh3 Rh4 O16 -87.6(2) .
O13 Rh3 Rh4 O16 91.5(2) .
O15 Rh3 Rh4 O16 1.5(2) .
O19 Rh3 Rh4 O16 -132(2) .
O17 Rh3 Rh4 O18 1.4(2) .
O11 Rh3 Rh4 O18 92.5(2) .
O13 Rh3 Rh4 O18 -88.3(2) .
O15 Rh3 Rh4 O18 -178.4(2) .
O19 Rh3 Rh4 O18 48(2) .
O17 Rh3 Rh4 O14 89.0(2) .
O11 Rh3 Rh4 O14 -179.8(2) .
O13 Rh3 Rh4 O14 -0.7(2) .
O15 Rh3 Rh4 O14 -90.8(2) .
O19 Rh3 Rh4 O14 136(2) .
O17 Rh3 Rh4 O12 -90.9(2) .
O11 Rh3 Rh4 O12 0.2(2) .
O13 Rh3 Rh4 O12 179.3(2) .
O15 Rh3 Rh4 O12 89.3(2) .
O19 Rh3 Rh4 O12 -44(2) .
O17 Rh3 Rh4 O20 173.9(16) .
O11 Rh3 Rh4 O20 -94.9(16) .
O13 Rh3 Rh4 O20 84.2(16) .
O15 Rh3 Rh4 O20 -5.9(16) .
O19 Rh3 Rh4 O20 -139(3) .
O17 Rh3 O11 C13 91.2(6) .
O13 Rh3 O11 C13 -13(4) .
O15 Rh3 O11 C13 -86.4(6) .
O19 Rh3 O11 C13 -179.9(6) .
Rh4 Rh3 O11 C13 2.4(6) .
O16 Rh4 O12 C13 85.1(5) .
O18 Rh4 O12 C13 -90.7(5) .
O14 Rh4 O12 C13 -4(4) .
O20 Rh4 O12 C13 172.4(5) .
Rh3 Rh4 O12 C13 -2.8(5) .
O17 Rh3 O13 C16 -85.9(5) .
O11 Rh3 O13 C16 18(4) .
O15 Rh3 O13 C16 91.7(5) .
O19 Rh3 O13 C16 -174.7(5) .
Rh4 Rh3 O13 C16 3.0(5) .
O16 Rh4 O14 C16 -89.0(5) .
O18 Rh4 O14 C16 86.7(5) .
O12 Rh4 O14 C16 0(4) .
O20 Rh4 O14 C16 -176.5(5) .
Rh3 Rh4 O14 C16 -1.3(5) .
O17 Rh3 O15 C19 -8(5) .
O11 Rh3 O15 C19 85.6(5) .
O13 Rh3 O15 C19 -91.1(5) .
O19 Rh3 O15 C19 175.0(5) .
Rh4 Rh3 O15 C19 -2.6(5) .
O18 Rh4 O16 C19 1(3) .
O14 Rh4 O16 C19 87.4(5) .
O12 Rh4 O16 C19 -89.1(5) .
O20 Rh4 O16 C19 178.6(5) .
Rh3 Rh4 O16 C19 -0.8(5) .
O11 Rh3 O17 C22 -93.2(5) .
O13 Rh3 O17 C22 83.4(5) .
O15 Rh3 O17 C22 1(5) .
O19 Rh3 O17 C22 177.3(5) .
Rh4 Rh3 O17 C22 -5.1(5) .
O16 Rh4 O18 C22 0(3) .
O14 Rh4 O18 C22 -86.5(5) .
O12 Rh4 O18 C22 89.9(5) .
O20 Rh4 O18 C22 -177.5(5) .
Rh3 Rh4 O18 C22 1.9(5) .
Rh3 O11 C13 O12 -5.5(10) .
Rh3 O11 C13 C14 171.0(5) .
Rh4 O12 C13 O11 5.7(10) .
Rh4 O12 C13 C14 -170.8(5) .
O11 C13 C14 C15 26.0(10) .
O12 C13 C14 C15 -157.2(7) .
C13 C14 C15 Cl5 72.5(8) .
Rh3 O13 C16 O14 -5.1(9) .
Rh3 O13 C16 C17 177.5(5) .
Rh4 O14 C16 O13 4.3(9) .
Rh4 O14 C16 C17 -178.4(5) .
O13 C16 C17 C18 -167.0(6) .
O14 C16 C17 C18 15.4(9) .
C16 C17 C18 Cl6 -173.2(5) .
Rh4 O16 C19 O15 -1.1(10) .
Rh4 O16 C19 C20 179.4(5) .
Rh3 O15 C19 O16 2.8(10) .
Rh3 O15 C19 C20 -177.6(5) .
O16 C19 C20 C21 -114.1(8) .
O15 C19 C20 C21 66.3(9) .
C19 C20 C21 Cl7 57.9(9) .
Rh3 O17 C22 O18 8.6(10) .
Rh3 O17 C22 C23 -171.6(5) .
Rh4 O18 C22 O17 -6.9(10) .
Rh4 O18 C22 C23 173.3(5) .
O17 C22 C23 C24 135.5(7) .
O18 C22 C23 C24 -44.8(10) .
C22 C23 C24 Cl8 -56.6(9) .
O21 Rh5 Rh6 O24 178.7(2) .
O25 Rh5 Rh6 O24 91.9(2) .
O27 Rh5 Rh6 O24 -87.4(2) .
O23 Rh5 Rh6 O24 -0.4(2) .
O29 Rh5 Rh6 O24 -129(2) .
O21 Rh5 Rh6 O26 86.9(2) .
O25 Rh5 Rh6 O26 0.1(2) .
O27 Rh5 Rh6 O26 -179.1(2) .
O23 Rh5 Rh6 O26 -92.2(2) .
O29 Rh5 Rh6 O26 139(2) .
O21 Rh5 Rh6 O22 -0.9(2) .
O25 Rh5 Rh6 O22 -87.8(2) .
O27 Rh5 Rh6 O22 93.0(2) .
O23 Rh5 Rh6 O22 180.0(2) .
O29 Rh5 Rh6 O22 51(2) .
O21 Rh5 Rh6 O28 -92.8(2) .
O25 Rh5 Rh6 O28 -179.6(2) .
O27 Rh5 Rh6 O28 1.1(2) .
O23 Rh5 Rh6 O28 88.1(2) .
O29 Rh5 Rh6 O28 -40(2) .
O21 Rh5 Rh6 O30 -176.8(10) .
O25 Rh5 Rh6 O30 96.4(10) .
O27 Rh5 Rh6 O30 -82.9(10) .
O23 Rh5 Rh6 O30 4.1(10) .
O29 Rh5 Rh6 O30 -124(3) .
O25 Rh5 O21 C25 89.5(5) .
O27 Rh5 O21 C25 -88.7(5) .
O23 Rh5 O21 C25 12(3) .
O29 Rh5 O21 C25 -177.9(5) .
Rh6 Rh5 O21 C25 -0.3(5) .
O24 Rh6 O22 C25 -4(4) .
O26 Rh6 O22 C25 -84.5(6) .
O28 Rh6 O22 C25 90.7(5) .
O30 Rh6 O22 C25 -178.2(5) .
Rh5 Rh6 O22 C25 2.4(5) .
O21 Rh5 O23 C28 -13(3) .
O25 Rh5 O23 C28 -89.5(5) .
O27 Rh5 O23 C28 88.8(5) .
O29 Rh5 O23 C28 177.8(5) .
Rh6 Rh5 O23 C28 0.2(5) .
O26 Rh6 O24 C28 87.6(6) .
O22 Rh6 O24 C28 7(5) .
O28 Rh6 O24 C28 -87.6(6) .
O30 Rh6 O24 C28 -178.5(6) .
Rh5 Rh6 O24 C28 0.8(6) .
O21 Rh5 O25 C31 -84.4(6) .
O27 Rh5 O25 C31 28(7) .
O23 Rh5 O25 C31 91.7(6) .
O29 Rh5 O25 C31 -174.8(6) .
Rh6 Rh5 O25 C31 3.2(6) .
O24 Rh6 O26 C31 -91.1(6) .
O22 Rh6 O26 C31 85.6(6) .
O28 Rh6 O26 C31 0(3) .
O30 Rh6 O26 C31 -174.5(6) .
Rh5 Rh6 O26 C31 -3.3(6) .
O21 Rh5 O27 C34 88.2(5) .
O25 Rh5 O27 C34 -24(7) .
O23 Rh5 O27 C34 -87.8(5) .
O29 Rh5 O27 C34 178.8(5) .
Rh6 Rh5 O27 C34 0.8(5) .
O24 Rh6 O28 C34 84.5(5) .
O26 Rh6 O28 C34 -7(3) .
O22 Rh6 O28 C34 -92.2(5) .
O30 Rh6 O28 C34 167.8(5) .
Rh5 Rh6 O28 C34 -3.4(5) .
Rh5 O21 C25 O22 2.6(10) .
Rh5 O21 C25 C26 -177.1(5) .
Rh6 O22 C25 O21 -3.6(10) .
Rh6 O22 C25 C26 176.1(5) .
O21 C25 C26 C27 122.7(9) .
O22 C25 C26 C27 -57.0(11) .
C25 C26 C27 Cl9 -54.8(11) .
Rh6 O24 C28 O23 -0.9(11) .
Rh6 O24 C28 C29 -178.8(5) .
Rh5 O23 C28 O24 0.4(10) .
Rh5 O23 C28 C29 178.3(5) .
O24 C28 C29 C30 -21.8(10) .
O23 C28 C29 C30 160.2(7) .
C28 C29 C30 Cl10 155.6(6) .
Rh5 O25 C31 O26 -7.0(11) .
Rh5 O25 C31 C32 172.7(5) .
Rh6 O26 C31 O25 7.2(11) .
Rh6 O26 C31 C32 -172.5(6) .
O25 C31 C32 C33 163.6(9) .
O26 C31 C32 C33 -16.6(12) .
C31 C32 C33 Cl11 -177.7(7) .
Rh5 O27 C34 O28 -4.1(10) .
Rh5 O27 C34 C35 171.8(5) .
Rh6 O28 C34 O27 5.4(10) .
Rh6 O28 C34 C35 -170.6(5) .
O27 C34 C35 C36 -114.0(8) .
O28 C34 C35 C36 62.3(9) .
C34 C35 C36 Cl12 55.6(8) .
O32 Rh7 O31 C37 -5(4) 3_666
O34 Rh7 O31 C37 88.1(5) 3_666
O33 Rh7 O31 C37 -88.4(5) .
O35 Rh7 O31 C37 178.5(5) .
Rh7 Rh7 O31 C37 1.0(5) 3_666
O31 Rh7 O33 C40 88.1(5) .
O32 Rh7 O33 C40 -88.4(5) 3_666
O34 Rh7 O33 C40 -8(4) 3_666
O35 Rh7 O33 C40 178.0(5) .
Rh7 Rh7 O33 C40 0.1(5) 3_666
Rh7 O32 C37 O31 3.4(10) 3_666
Rh7 O32 C37 C38 -174.4(5) 3_666
Rh7 O31 C37 O32 -2.9(10) .
Rh7 O31 C37 C38 174.9(5) .
O32 C37 C38 C39 123.6(8) .
O31 C37 C38 C39 -54.4(9) .
C37 C38 C39 Cl13 -52.2(8) .
Rh7 O34 C40 O33 1.8(10) 3_666
Rh7 O34 C40 C41 -176.9(5) 3_666
Rh7 O33 C40 O34 -1.1(10) .
Rh7 O33 C40 C41 177.5(5) .
O34 C40 C41 C42 -166.2(7) .
O33 C40 C41 C42 15.0(10) .
C40 C41 C42 Cl14 -161.1(6) .
O37 Rh8 O36 C43 -10(4) 3_656
O39 Rh8 O36 C43 -89.6(5) 3_656
O38 Rh8 O36 C43 86.5(5) .
O40 Rh8 O36 C43 178.6(5) .
Rh8 Rh8 O36 C43 -1.6(5) 3_656
O37 Rh8 O38 C46 89.0(5) 3_656
O39 Rh8 O38 C46 1(3) 3_656
O36 Rh8 O38 C46 -87.4(5) .
O40 Rh8 O38 C46 179.9(5) .
Rh8 Rh8 O38 C46 1.0(5) 3_656
Rh8 O36 C43 O37 2.4(9) .
Rh8 O36 C43 C44 -176.4(5) .
Rh8 O37 C43 O36 -1.8(9) 3_656
Rh8 O37 C43 C44 177.1(5) 3_656
O36 C43 C44 C45 24.1(10) .
O37 C43 C44 C45 -154.9(7) .
C43 C44 C45 Cl15 69.3(8) .
Rh8 O39 C46 O38 2.1(10) 3_656
Rh8 O39 C46 C47 -175.3(5) 3_656
Rh8 O38 C46 O39 -2.1(9) .
Rh8 O38 C46 C47 175.3(4) .
O39 C46 C47 C48 74.6(8) .
O38 C46 C47 C48 -103.0(7) .
C46 C47 C48 Cl16 -177.6(5) .
